data_7121424
loop_
_publ_author_name
'Mateos, Javier'
'Cherubini-Celli, Alessio'
'Carofiglio, Tommaso'
'Bonchio, Marcella'
'Marino, Nadia'
'Company\'o, Xavier'
'Dell'Amico, Luca'

_publ_section_title
;
 A microfluidic photoreactor enables 2-methylbenzophenone light-driven
 reactions with superior performance.
;
_journal_issue 50
_journal_name_full 'Chemical communications (Cambridge, England)'
_journal_page_first 6820
_journal_page_last 6823
_journal_paper_doi 10.1039/c8cc01373j
_journal_volume 54
_journal_year 2018
_chemical_formula_moiety 'C26 H22 O5'
_chemical_formula_sum 'C26 H22 O5'
_chemical_formula_weight 414.43
_space_group_crystal_system triclinic
_space_group_IT_number 2
_space_group_name_Hall '-P 1'
_space_group_name_H-M_alt 'P -1'
_symmetry_space_group_name_Hall '-P 1'
_symmetry_space_group_name_H-M 'P -1'
_atom_sites_solution_hydrogens geom
_atom_sites_solution_primary direct
_atom_sites_solution_secondary difmap
_audit_creation_method SHELXL-2013
_audit_update_record
;
2018-02-07 deposited with the CCDC.
2018-03-21 downloaded from the CCDC.
;
_cell_angle_alpha 89.0458(13)
_cell_angle_beta 80.7673(14)
_cell_angle_gamma 86.3224(14)
_cell_formula_units_Z 2
_cell_length_a 8.58811(15)
_cell_length_b 9.78515(16)
_cell_length_c 13.2312(2)
_cell_measurement_reflns_used 6889
_cell_measurement_temperature 296(2)
_cell_measurement_theta_max 29.0480
_cell_measurement_theta_min 2.4150
_cell_volume 1095.21(3)
_computing_cell_refinement 'CrysAlisPro 1.171.38.46 (Rigaku OD, 2015)'
_computing_data_collection 'CrysAlisPro 1.171.38.46 (Rigaku OD, 2015)'
_computing_data_reduction 'CrysAlisPro 1.171.38.46 (Rigaku OD, 2015)'
_computing_molecular_graphics 'Bruker SHELXTL'
_computing_publication_material 'Bruker SHELXTL'
_computing_structure_refinement 'SHELXL-2013 (Sheldrick, 2013)'
_computing_structure_solution 'SHELXS-97 (Sheldrick, 2008)'
_diffrn_ambient_temperature 296(2)
_diffrn_measured_fraction_theta_full 0.999
_diffrn_measured_fraction_theta_max 0.900
_diffrn_measurement_device_type 'Xcalibur, Eos, Gemini'
_diffrn_radiation_type MoK\a
_diffrn_radiation_wavelength 0.71073
_diffrn_reflns_av_R_equivalents 0.0218
_diffrn_reflns_av_unetI/netI 0.0186
_diffrn_reflns_Laue_measured_fraction_full 0.999
_diffrn_reflns_Laue_measured_fraction_max 0.900
_diffrn_reflns_limit_h_max 11
_diffrn_reflns_limit_h_min -11
_diffrn_reflns_limit_k_max 13
_diffrn_reflns_limit_k_min -13
_diffrn_reflns_limit_l_max 17
_diffrn_reflns_limit_l_min -18
_diffrn_reflns_number 24550
_diffrn_reflns_point_group_measured_fraction_full 0.999
_diffrn_reflns_point_group_measured_fraction_max 0.900
_diffrn_reflns_theta_full 25.242
_diffrn_reflns_theta_max 29.275
_diffrn_reflns_theta_min 2.407
_diffrn_source 'fine-focus sealed X-ray tube'
_exptl_absorpt_coefficient_mu 0.087
_exptl_absorpt_correction_T_max 1.00000
_exptl_absorpt_correction_T_min 0.88558
_exptl_absorpt_correction_type multi-scan
_exptl_absorpt_process_details
;
CrysAlisPro 1.171.38.46 (Rigaku Oxford Diffraction, 2015)
Empirical absorption correction using spherical harmonics,
 implemented in SCALE3 ABSPACK scaling algorithm.
;
_exptl_crystal_colour colourless
_exptl_crystal_density_diffrn 1.257
_exptl_crystal_description block
_exptl_crystal_F_000 436
_exptl_crystal_size_max 0.650
_exptl_crystal_size_mid 0.400
_exptl_crystal_size_min 0.300
_refine_diff_density_max 0.161
_refine_diff_density_min -0.185
_refine_diff_density_rms 0.037
_refine_ls_extinction_method none
_refine_ls_goodness_of_fit_ref 1.048
_refine_ls_hydrogen_treatment constr
_refine_ls_matrix_type full
_refine_ls_number_parameters 292
_refine_ls_number_reflns 5384
_refine_ls_number_restraints 218
_refine_ls_restrained_S_all 1.040
_refine_ls_R_factor_all 0.0602
_refine_ls_R_factor_gt 0.0452
_refine_ls_shift/su_max 0.000
_refine_ls_shift/su_mean 0.000
_refine_ls_structure_factor_coef Fsqd
_refine_ls_weighting_details 'w=1/[\s^2^(Fo^2^)+(0.0513P)^2^+0.1878P] where P=(Fo^2^+2Fc^2^)/3'
_refine_ls_weighting_scheme calc
_refine_ls_wR_factor_gt 0.1117
_refine_ls_wR_factor_ref 0.1219
_reflns_Friedel_coverage 0.000
_reflns_number_gt 4158
_reflns_number_total 5384
_reflns_threshold_expression 'I > 2\s(I)'
_cod_data_source_file c8cc01373j2.cif
_cod_data_source_block 1515-refin1
_cod_depositor_comments
;
The following automatic conversions were performed:

'_atom_sites_solution_primary' value 'Direct' changed to 'direct'
according to
/home/data/users/saulius/crontab/automatic-downloads/rss-feeds/RSC/lib/dictionaries/cif_core.dic
dictionary named 'cif_core.dic' version 2.4.2 from 2011-04-26.

'_atom_sites_solution_secondary' value 'Difmap' changed to 'difmap'
according to
/home/data/users/saulius/crontab/automatic-downloads/rss-feeds/RSC/lib/dictionaries/cif_core.dic
dictionary named 'cif_core.dic' version 2.4.2 from 2011-04-26.

Automatic conversion script
Id: cif_fix_values 4973 2017-02-22 13:04:09Z antanas 

 Adding full bibliography for 7121424.cif.
;
_cod_database_code 7121424
_shelx_space_group_comment
;
The symmetry employed for this shelxl refinement is uniquely defined
by the following loop, which should always be used as a source of
symmetry information in preference to the above space-group names.
They are only intended as comments.
;
_shelx_estimated_absorpt_t_min 0.946
_shelx_estimated_absorpt_t_max 0.974
_oxdiff_exptl_absorpt_empirical_full_min 0.839
_oxdiff_exptl_absorpt_empirical_full_max 1.276
_oxdiff_exptl_absorpt_empirical_details
;
Empirical correction (ABSPACK) includes:
- Absorption correction using spherical harmonics
- Frame scaling
;
_shelxl_version_number 2013-4

loop_
_space_group_symop_operation_xyz
'x, y, z'
'-x, -y, -z'

loop_
_atom_site_label
_atom_site_type_symbol
_atom_site_fract_x
_atom_site_fract_y
_atom_site_fract_z
_atom_site_U_iso_or_equiv
_atom_site_adp_type
_atom_site_occupancy
_atom_site_site_symmetry_order
_atom_site_calc_flag
_atom_site_refinement_flags_posn
_atom_site_refinement_flags_adp
_atom_site_refinement_flags_occupancy
_atom_site_disorder_assembly
_atom_site_disorder_group
O1 O 0.61686(12) 0.68533(10) 0.62067(7) 0.0581(3) Uani 1 1 d . U . . .
O2 O 0.72666(17) 0.59248(14) 0.47478(8) 0.0883(4) Uani 1 1 d . U . . .
O3 O 1.02855(12) 0.53072(12) 0.71961(9) 0.0673(3) Uani 1 1 d D U . . .
O4 O 0.99997(14) 0.68646(11) 0.59757(11) 0.0834(4) Uani 1 1 d . U . . .
O5 O 0.68985(11) 0.15359(12) 0.87011(7) 0.0647(3) Uani 1 1 d . U . . .
C2 C 0.72245(17) 0.59420(14) 0.56518(10) 0.0552(3) Uani 1 1 d . U . . .
C3 C 0.82464(14) 0.50412(12) 0.62459(9) 0.0441(3) Uani 1 1 d . U . . .
H3A H 0.8679 0.4251 0.5823 0.053 Uiso 1 1 calc R U . . .
C4 C 0.72658(13) 0.45209(11) 0.72313(8) 0.0383(2) Uani 1 1 d . U . . .
H4A H 0.7977 0.4026 0.7641 0.046 Uiso 1 1 calc R U . . .
C5 C 0.65061(13) 0.57616(12) 0.78161(9) 0.0405(3) Uani 1 1 d . U . . .
C6 C 0.62659(16) 0.58413(14) 0.88766(10) 0.0521(3) Uani 1 1 d . U . . .
H6A H 0.6597 0.5105 0.9260 0.063 Uiso 1 1 calc R U . . .
C7 C 0.55384(19) 0.70050(17) 0.93691(11) 0.0647(4) Uani 1 1 d . U . . .
H7A H 0.5366 0.7042 1.0080 0.078 Uiso 1 1 calc R U . . .
C8 C 0.50716(19) 0.81047(16) 0.88074(13) 0.0680(4) Uani 1 1 d . U . . .
H8A H 0.4590 0.8887 0.9142 0.082 Uiso 1 1 calc R U . . .
C9 C 0.53100(17) 0.80601(14) 0.77554(12) 0.0604(4) Uani 1 1 d . U . . .
H9A H 0.5000 0.8807 0.7374 0.073 Uiso 1 1 calc R U . . .
C10 C 0.60202(14) 0.68811(13) 0.72759(9) 0.0458(3) Uani 1 1 d . U . . .
C11 C 0.96061(15) 0.58577(13) 0.64499(11) 0.0524(3) Uani 1 1 d . U . . .
C12 C 1.1617(2) 0.5982(3) 0.74767(18) 0.0969(7) Uani 1 1 d D U . . .
H12A H 1.2577 0.5714 0.7013 0.116 Uiso 0.614(8) 1 calc R U P A 1
H12B H 1.1433 0.6969 0.7434 0.116 Uiso 0.614(8) 1 calc R U P A 1
H12C H 1.2419 0.5302 0.7631 0.116 Uiso 0.386(8) 1 calc R U P A 2
H12D H 1.2082 0.6543 0.6910 0.116 Uiso 0.386(8) 1 calc R U P A 2
C13 C 1.1778(6) 0.5576(6) 0.8517(3) 0.1075(19) Uani 0.614(8) 1 d D U P A 1
H13A H 1.0803 0.5803 0.8965 0.161 Uiso 0.614(8) 1 calc R U P A 1
H13B H 1.2611 0.6051 0.8732 0.161 Uiso 0.614(8) 1 calc R U P A 1
H13C H 1.2025 0.4607 0.8543 0.161 Uiso 0.614(8) 1 calc R U P A 1
C13A C 1.1076(10) 0.6818(16) 0.8352(9) 0.177(6) Uani 0.386(8) 1 d D U P A 2
H13D H 1.0264 0.7474 0.8201 0.266 Uiso 0.386(8) 1 calc R U P A 2
H13E H 1.1942 0.7289 0.8526 0.266 Uiso 0.386(8) 1 calc R U P A 2
H13F H 1.0658 0.6252 0.8918 0.266 Uiso 0.386(8) 1 calc R U P A 2
C14 C 0.60032(13) 0.35624(12) 0.70248(10) 0.0433(3) Uani 1 1 d . U . . .
H14A H 0.5376 0.3326 0.7673 0.052 Uiso 1 1 calc R U . . .
H14B H 0.5303 0.4053 0.6617 0.052 Uiso 1 1 calc R U . . .
C15 C 0.66605(13) 0.22562(12) 0.64772(9) 0.0402(3) Uani 1 1 d . U . . .
C16 C 0.63483(17) 0.20137(15) 0.55014(10) 0.0554(3) Uani 1 1 d . U . . .
H16A H 0.5740 0.2663 0.5190 0.067 Uiso 1 1 calc R U . . .
C17 C 0.6925(2) 0.08227(17) 0.49819(11) 0.0650(4) Uani 1 1 d . U . . .
H17A H 0.6686 0.0675 0.4333 0.078 Uiso 1 1 calc R U . . .
C18 C 0.78463(18) -0.01388(15) 0.54175(11) 0.0606(4) Uani 1 1 d . U . . .
H18A H 0.8224 -0.0941 0.5070 0.073 Uiso 1 1 calc R U . . .
C19 C 0.82066(16) 0.00936(13) 0.63724(10) 0.0510(3) Uani 1 1 d . U . . .
H19A H 0.8857 -0.0545 0.6662 0.061 Uiso 1 1 calc R U . . .
C20 C 0.76102(13) 0.12760(12) 0.69138(9) 0.0397(2) Uani 1 1 d . U . . .
C21 C 0.79645(14) 0.14331(12) 0.79732(9) 0.0428(3) Uani 1 1 d . U . . .
C22 C 0.96474(14) 0.14529(12) 0.81189(9) 0.0441(3) Uani 1 1 d . U . . .
C23 C 1.00245(19) 0.13601(18) 0.90959(12) 0.0670(4) Uani 1 1 d . U . . .
H23A H 0.9229 0.1296 0.9658 0.080 Uiso 1 1 calc R U . . .
C24 C 1.1586(2) 0.1363(2) 0.92377(15) 0.0875(6) Uani 1 1 d . U . . .
H24A H 1.1837 0.1286 0.9895 0.105 Uiso 1 1 calc R U . . .
C25 C 1.27663(19) 0.14783(17) 0.84128(16) 0.0756(5) Uani 1 1 d . U . . .
H25A H 1.3815 0.1460 0.8512 0.091 Uiso 1 1 calc R U . . .
C26 C 1.24044(17) 0.16195(17) 0.74492(14) 0.0693(4) Uani 1 1 d . U . . .
H26A H 1.3202 0.1725 0.6894 0.083 Uiso 1 1 calc R U . . .
C27 C 1.08521(16) 0.16062(16) 0.72988(11) 0.0569(3) Uani 1 1 d . U . . .
H27A H 1.0611 0.1701 0.6640 0.068 Uiso 1 1 calc R U . . .

loop_
_atom_site_aniso_label
_atom_site_aniso_U_11
_atom_site_aniso_U_22
_atom_site_aniso_U_33
_atom_site_aniso_U_23
_atom_site_aniso_U_13
_atom_site_aniso_U_12
O1 0.0658(6) 0.0566(6) 0.0480(5) 0.0029(4) -0.0065(4) 0.0170(4)
O2 0.1212(11) 0.0967(9) 0.0403(6) 0.0032(6) -0.0067(6) 0.0284(8)
O3 0.0507(6) 0.0791(7) 0.0739(7) 0.0040(6) -0.0096(5) -0.0211(5)
O4 0.0675(7) 0.0553(6) 0.1203(10) 0.0191(6) 0.0081(7) -0.0119(5)
O5 0.0481(5) 0.0974(8) 0.0437(5) -0.0025(5) 0.0038(4) 0.0051(5)
C2 0.0661(8) 0.0528(8) 0.0425(7) 0.0025(6) 0.0000(6) 0.0063(6)
C3 0.0467(6) 0.0404(6) 0.0414(6) -0.0026(5) 0.0031(5) 0.0019(5)
C4 0.0378(6) 0.0371(6) 0.0390(6) -0.0002(4) -0.0037(4) -0.0009(4)
C5 0.0373(6) 0.0412(6) 0.0416(6) -0.0040(5) 0.0001(4) -0.0055(4)
C6 0.0565(7) 0.0558(8) 0.0427(7) -0.0041(6) -0.0003(5) -0.0102(6)
C7 0.0707(9) 0.0717(10) 0.0484(8) -0.0200(7) 0.0064(7) -0.0132(8)
C8 0.0693(9) 0.0561(9) 0.0721(10) -0.0258(8) 0.0107(8) -0.0029(7)
C9 0.0587(8) 0.0448(7) 0.0728(10) -0.0053(6) 0.0015(7) 0.0060(6)
C10 0.0436(6) 0.0451(6) 0.0460(7) -0.0031(5) 0.0004(5) 0.0008(5)
C11 0.0437(7) 0.0436(7) 0.0630(8) -0.0035(6) 0.0119(6) 0.0000(5)
C12 0.0557(10) 0.1218(17) 0.1175(17) -0.0126(14) -0.0142(10) -0.0339(10)
C13 0.099(3) 0.125(4) 0.113(3) -0.008(3) -0.050(2) -0.031(3)
C13A 0.096(5) 0.243(14) 0.199(9) -0.123(10) -0.017(5) -0.042(7)
C14 0.0369(6) 0.0421(6) 0.0510(7) -0.0026(5) -0.0074(5) -0.0001(5)
C15 0.0347(5) 0.0427(6) 0.0434(6) -0.0035(5) -0.0043(4) -0.0073(4)
C16 0.0589(8) 0.0597(8) 0.0515(7) -0.0028(6) -0.0185(6) -0.0080(6)
C17 0.0788(10) 0.0727(10) 0.0467(7) -0.0156(7) -0.0117(7) -0.0200(8)
C18 0.0693(9) 0.0527(8) 0.0569(8) -0.0203(6) 0.0043(7) -0.0110(7)
C19 0.0517(7) 0.0430(7) 0.0549(7) -0.0060(5) 0.0012(6) 0.0004(5)
C20 0.0350(5) 0.0411(6) 0.0415(6) -0.0030(5) -0.0004(4) -0.0047(4)
C21 0.0428(6) 0.0419(6) 0.0415(6) -0.0001(5) -0.0022(5) 0.0023(5)
C22 0.0446(6) 0.0399(6) 0.0477(7) 0.0011(5) -0.0082(5) -0.0009(5)
C23 0.0651(9) 0.0840(11) 0.0560(8) 0.0198(8) -0.0178(7) -0.0202(8)
C24 0.0826(12) 0.1085(15) 0.0846(12) 0.0343(11) -0.0468(10) -0.0319(11)
C25 0.0528(8) 0.0694(10) 0.1109(14) 0.0104(9) -0.0292(9) -0.0142(7)
C26 0.0454(7) 0.0763(10) 0.0850(11) -0.0183(9) -0.0027(7) -0.0097(7)
C27 0.0454(7) 0.0692(9) 0.0551(8) -0.0127(7) -0.0031(6) -0.0051(6)

loop_
_atom_type_symbol
_atom_type_description
_atom_type_scat_dispersion_real
_atom_type_scat_dispersion_imag
_atom_type_scat_source
C C 0.0033 0.0016 'International Tables Vol C Tables 4.2.6.8 and 6.1.1.4'
H H 0.0000 0.0000 'International Tables Vol C Tables 4.2.6.8 and 6.1.1.4'
O O 0.0106 0.0060 'International Tables Vol C Tables 4.2.6.8 and 6.1.1.4'

loop_
_geom_angle_atom_site_label_1
_geom_angle_atom_site_label_2
_geom_angle_atom_site_label_3
_geom_angle
C2 O1 C10 120.52(10)
C11 O3 C12 117.53(14)
O2 C2 O1 117.99(13)
O2 C2 C3 125.59(13)
O1 C2 C3 116.42(11)
C2 C3 C11 107.95(11)
C2 C3 C4 110.44(10)
C11 C3 C4 112.67(10)
C5 C4 C3 107.00(9)
C5 C4 C14 110.52(9)
C3 C4 C14 112.78(10)
C10 C5 C6 117.88(11)
C10 C5 C4 118.64(10)
C6 C5 C4 123.48(11)
C7 C6 C5 120.65(14)
C8 C7 C6 119.99(13)
C7 C8 C9 120.62(13)
C8 C9 C10 118.62(14)
C5 C10 C9 122.23(12)
C5 C10 O1 120.97(10)
C9 C10 O1 116.75(12)
O4 C11 O3 125.34(14)
O4 C11 C3 123.28(15)
O3 C11 C3 111.38(11)
C13A C12 O3 109.2(3)
C13 C12 O3 108.1(2)
C15 C14 C4 114.34(9)
C16 C15 C20 117.96(11)
C16 C15 C14 119.90(11)
C20 C15 C14 122.13(10)
C17 C16 C15 121.29(14)
C18 C17 C16 120.44(13)
C17 C18 C19 119.39(13)
C18 C19 C20 120.87(13)
C19 C20 C15 120.03(11)
C19 C20 C21 118.42(11)
C15 C20 C21 121.52(10)
O5 C21 C22 120.88(11)
O5 C21 C20 120.58(11)
C22 C21 C20 118.54(10)
C23 C22 C27 118.71(12)
C23 C22 C21 119.61(12)
C27 C22 C21 121.65(11)
C22 C23 C24 120.00(15)
C25 C24 C23 120.37(16)
C26 C25 C24 120.17(15)
C25 C26 C27 119.89(15)
C26 C27 C22 120.79(14)

loop_
_geom_bond_atom_site_label_1
_geom_bond_atom_site_label_2
_geom_bond_distance
O1 C2 1.3642(16)
O1 C10 1.4004(15)
O2 C2 1.1912(16)
O3 C11 1.3161(18)
O3 C12 1.4571(19)
O4 C11 1.1970(16)
O5 C21 1.2183(14)
C2 C3 1.5047(19)
C3 C11 1.5175(18)
C3 C4 1.5327(16)
C4 C5 1.5053(15)
C4 C14 1.5376(16)
C5 C10 1.3770(18)
C5 C6 1.3879(17)
C6 C7 1.384(2)
C7 C8 1.373(2)
C8 C9 1.375(2)
C9 C10 1.3840(18)
C12 C13A 1.426(6)
C12 C13 1.452(4)
C14 C15 1.5114(16)
C15 C16 1.3873(17)
C15 C20 1.3969(16)
C16 C17 1.386(2)
C17 C18 1.370(2)
C18 C19 1.374(2)
C19 C20 1.3957(16)
C20 C21 1.4936(16)
C21 C22 1.4898(17)
C22 C23 1.3823(18)
C22 C27 1.3874(18)
C23 C24 1.383(2)
C24 C25 1.374(3)
C25 C26 1.363(2)
C26 C27 1.380(2)
